data_1546647
loop_
_publ_author_name
'Sahbi, Azzeddine'
'Fichtali, Ismail'
'Mague, Joel T.'
'Ben-Tama, Abdeslem'
'El Hadrami, El Mestafa'
'Kandri Rodi, Youssef'

_publ_section_title
;
 1-[(1-Benzyl-1<i>H</i>-1,2,3-triazol-4-yl)methyl]-1<i>H</i>-1,3-benzodiazole
;
_journal_coeditor_code VM4024
_journal_issue 6
_journal_name_full IUCrData
_journal_page_first x170944
_journal_paper_doi 10.1107/S2414314617009440
_journal_volume 2
_journal_year 2017
_chemical_formula_iupac 'C17 H15 N5'
_chemical_formula_moiety 'C17 H15 N5'
_chemical_formula_sum 'C17 H15 N5'
_chemical_formula_weight 289.34
_chemical_name_systematic
;
1-[(1-Benzyl-1<i>H</i>-1,2,3-triazol-4-yl)methyl]-1<i>H</i>-1,3-benzodiazole
;
_space_group_crystal_system monoclinic
_space_group_IT_number 14
_space_group_name_Hall '-P 2ybc'
_space_group_name_H-M_alt 'P 1 21/c 1'
_symmetry_space_group_name_Hall '-P 2ybc'
_symmetry_space_group_name_H-M 'P 1 21/c 1'
_atom_sites_solution_hydrogens difmap
_atom_sites_solution_primary direct
_atom_sites_solution_secondary difmap
_audit_creation_method SHELXL-2014/7
_cell_angle_alpha 90
_cell_angle_beta 97.4510(10)
_cell_angle_gamma 90
_cell_formula_units_Z 4
_cell_length_a 5.34830(10)
_cell_length_b 14.1861(4)
_cell_length_c 19.1408(5)
_cell_measurement_reflns_used 8031
_cell_measurement_temperature 150(2)
_cell_measurement_theta_max 72.3826
_cell_measurement_theta_min 3.8903
_cell_volume 1439.98(6)
_computing_cell_refinement
;
<i>SAINT</i> (Bruker, 2016)
;
_computing_data_collection
;
<i>APEX3</i> (Bruker, 2016)
;
_computing_data_reduction
;
<i>SAINT</i>  (Bruker, 2016)
;
_computing_molecular_graphics
;
<i>DIAMOND</i> (Brandenburg & Putz, 2012)
;
_computing_publication_material
;
<i>SHELXTL</i> (Sheldrick, 2008)
;
_computing_structure_refinement
;
<i>SHELXL2014</i> (Sheldrick, 2015<i>b</i>)
;
_computing_structure_solution
;
<i>SHELXT</i> (Sheldrick, 2015<i>a</i>)
;
_diffrn_ambient_temperature 150(2)
_diffrn_detector_area_resol_mean 10.4167
_diffrn_measured_fraction_theta_full 0.991
_diffrn_measured_fraction_theta_max 0.985
_diffrn_measurement_device_type 'Bruker D8 VENTURE PHOTON 100 CMOS'
_diffrn_measurement_method '\w scans'
_diffrn_radiation_monochromator mirror
_diffrn_radiation_type CuK\a
_diffrn_radiation_wavelength 1.54178
_diffrn_reflns_av_R_equivalents 0.0368
_diffrn_reflns_limit_h_max 6
_diffrn_reflns_limit_h_min -6
_diffrn_reflns_limit_k_max 16
_diffrn_reflns_limit_k_min -14
_diffrn_reflns_limit_l_max 20
_diffrn_reflns_limit_l_min -23
_diffrn_reflns_number 10936
_diffrn_reflns_theta_full 70.000
_diffrn_reflns_theta_max 72.375
_diffrn_reflns_theta_min 3.890
_exptl_absorpt_coefficient_mu 0.668
_exptl_absorpt_correction_T_max 0.99
_exptl_absorpt_correction_T_min 0.88
_exptl_absorpt_correction_type multi-scan
_exptl_absorpt_process_details
;
(<i>SADABS</i>; Bruker, 2016)
;
_exptl_crystal_colour colourless
_exptl_crystal_density_diffrn 1.335
_exptl_crystal_density_method 'not measured'
_exptl_crystal_description column
_exptl_crystal_F_000 608
_exptl_crystal_size_max 0.126
_exptl_crystal_size_mid 0.027
_exptl_crystal_size_min 0.018
_refine_diff_density_max 0.222
_refine_diff_density_min -0.191
_refine_ls_extinction_coef 0.0040(4)
_refine_ls_extinction_expression Fc^*^=kFc[1+0.001xFc^2^\l^3^/sin(2\q)]^-1/4^
_refine_ls_extinction_method
;
<i>SHELXL2014</i> (Sheldrick, 2015<i>b</i>)
;
_refine_ls_goodness_of_fit_ref 1.044
_refine_ls_hydrogen_treatment refall
_refine_ls_matrix_type full
_refine_ls_number_parameters 260
_refine_ls_number_reflns 2817
_refine_ls_number_restraints 0
_refine_ls_restrained_S_all 1.044
_refine_ls_R_factor_all 0.0477
_refine_ls_R_factor_gt 0.0398
_refine_ls_shift/su_max 0.000
_refine_ls_shift/su_mean 0.000
_refine_ls_structure_factor_coef Fsqd
_refine_ls_weighting_details 'w=1/[\s^2^(Fo^2^)+(0.0421P)^2^+0.4698P] where P=(Fo^2^+2Fc^2^)/3'
_refine_ls_weighting_scheme calc
_refine_ls_wR_factor_gt 0.0919
_refine_ls_wR_factor_ref 0.0974
_reflns_number_gt 2427
_reflns_number_total 2817
_reflns_threshold_expression 'I > 2\s(I)'
_cod_data_source_file vm4024sup1.cif
_cod_data_source_block I
_cod_database_code 1546647
_shelx_space_group_comment
;
The symmetry employed for this shelxl refinement is uniquely defined
by the following loop, which should always be used as a source of
symmetry information in preference to the above space-group names.
They are only intended as comments.
;
_shelx_estimated_absorpt_t_min 0.921
_shelx_estimated_absorpt_t_max 0.988

loop_
_space_group_symop_operation_xyz
'x, y, z'
'-x, y+1/2, -z+1/2'
'-x, -y, -z'
'x, -y-1/2, z-1/2'

loop_
_atom_site_type_symbol
_atom_site_label
_atom_site_fract_x
_atom_site_fract_y
_atom_site_fract_z
_atom_site_U_iso_or_equiv
_atom_site_adp_type
_atom_site_calc_flag
_atom_site_occupancy
N N1 0.7517(2) 0.58381(8) 0.31394(6) 0.0260(3) Uani d 1
N N2 0.5371(2) 0.57393(8) 0.34255(7) 0.0304(3) Uani d 1
N N3 0.5770(2) 0.50948(8) 0.39222(6) 0.0311(3) Uani d 1
N N4 0.8363(2) 0.30988(8) 0.42456(6) 0.0294(3) Uani d 1
N N5 0.8012(2) 0.17383(9) 0.36442(7) 0.0333(3) Uani d 1
C C1 0.8262(3) 0.75148(10) 0.28669(7) 0.0288(3) Uani d 1
C C2 0.6539(3) 0.82402(11) 0.26945(8) 0.0361(4) Uani d 1
H H2 0.501(3) 0.8069(11) 0.2382(9) 0.032(4) Uiso d 1
C C3 0.7079(3) 0.91481(11) 0.29475(9) 0.0400(4) Uani d 1
H H3 0.583(4) 0.9651(14) 0.2822(11) 0.054(6) Uiso d 1
C C4 0.9291(3) 0.93358(11) 0.33753(9) 0.0374(4) Uani d 1
H H4 0.968(4) 0.9963(14) 0.3562(10) 0.049(5) Uiso d 1
C C5 1.1014(3) 0.86152(11) 0.35485(9) 0.0369(4) Uani d 1
H H5 1.261(4) 0.8760(14) 0.3857(11) 0.057(6) Uiso d 1
C C6 1.0509(3) 0.77114(10) 0.32907(8) 0.0325(3) Uani d 1
H H6 1.180(4) 0.7212(14) 0.3406(10) 0.048(5) Uiso d 1
C C7 0.7674(3) 0.65365(11) 0.25806(8) 0.0345(3) Uani d 1
H H7A 0.597(4) 0.6530(13) 0.2267(10) 0.046(5) Uiso d 1
H H7B 0.906(4) 0.6283(13) 0.2324(10) 0.047(5) Uiso d 1
C C8 0.9303(3) 0.52577(10) 0.34520(8) 0.0304(3) Uani d 1
H H8 1.098(4) 0.5242(14) 0.3302(11) 0.057(6) Uiso d 1
C C9 0.8188(3) 0.47873(9) 0.39500(7) 0.0275(3) Uani d 1
C C10 0.9266(3) 0.40447(10) 0.44536(9) 0.0386(4) Uani d 1
H H10A 0.865(4) 0.4130(14) 0.4933(11) 0.052(5) Uiso d 1
H H10B 1.120(4) 0.4052(14) 0.4484(11) 0.055(6) Uiso d 1
C C11 0.9143(3) 0.25572(10) 0.37299(8) 0.0331(3) Uani d 1
H H11 1.051(3) 0.2804(12) 0.3460(9) 0.038(4) Uiso d 1
C C12 0.6362(3) 0.17317(10) 0.41504(7) 0.0283(3) Uani d 1
C C13 0.4702(3) 0.10355(11) 0.43167(9) 0.0366(4) Uani d 1
H H13 0.455(4) 0.0418(14) 0.4059(10) 0.048(5) Uiso d 1
C C14 0.3266(3) 0.12212(13) 0.48488(9) 0.0449(4) Uani d 1
H H14 0.209(4) 0.0736(15) 0.4972(11) 0.055(6) Uiso d 1
C C15 0.3451(3) 0.20763(14) 0.52117(9) 0.0468(4) Uani d 1
H H15 0.243(4) 0.2214(15) 0.5597(11) 0.059(6) Uiso d 1
C C16 0.5087(3) 0.27775(12) 0.50617(8) 0.0376(4) Uani d 1
H H16 0.528(4) 0.3390(15) 0.5321(11) 0.056(6) Uiso d 1
C C17 0.6542(3) 0.25882(9) 0.45272(7) 0.0278(3) Uani d 1

loop_
_atom_site_aniso_label
_atom_site_aniso_U_11
_atom_site_aniso_U_22
_atom_site_aniso_U_33
_atom_site_aniso_U_12
_atom_site_aniso_U_13
_atom_site_aniso_U_23
N1 0.0261(6) 0.0254(6) 0.0274(6) -0.0019(4) 0.0063(4) -0.0013(4)
N2 0.0259(6) 0.0307(6) 0.0360(7) 0.0012(5) 0.0090(5) 0.0032(5)
N3 0.0319(6) 0.0283(6) 0.0345(7) 0.0020(5) 0.0092(5) 0.0011(5)
N4 0.0360(6) 0.0219(6) 0.0292(6) 0.0004(5) 0.0004(5) -0.0015(4)
N5 0.0378(7) 0.0295(6) 0.0333(6) 0.0010(5) 0.0074(5) -0.0056(5)
C1 0.0330(7) 0.0290(7) 0.0265(7) -0.0003(5) 0.0117(6) 0.0042(5)
C2 0.0345(8) 0.0410(9) 0.0333(8) 0.0050(6) 0.0058(6) 0.0061(6)
C3 0.0470(9) 0.0324(8) 0.0425(9) 0.0138(7) 0.0135(7) 0.0087(6)
C4 0.0452(9) 0.0246(7) 0.0457(9) -0.0017(6) 0.0184(7) 0.0031(6)
C5 0.0325(8) 0.0312(8) 0.0478(9) -0.0034(6) 0.0084(7) 0.0005(6)
C6 0.0316(7) 0.0262(7) 0.0410(8) 0.0031(6) 0.0093(6) 0.0035(6)
C7 0.0451(9) 0.0329(8) 0.0263(7) -0.0041(6) 0.0076(6) 0.0037(6)
C8 0.0244(7) 0.0274(7) 0.0399(8) -0.0006(5) 0.0059(6) -0.0018(6)
C9 0.0302(7) 0.0213(6) 0.0297(7) -0.0014(5) -0.0007(5) -0.0048(5)
C10 0.0479(9) 0.0240(8) 0.0398(9) -0.0024(6) -0.0100(7) -0.0016(6)
C11 0.0364(8) 0.0325(8) 0.0312(7) -0.0023(6) 0.0072(6) -0.0024(6)
C12 0.0315(7) 0.0268(7) 0.0257(7) 0.0033(5) 0.0006(5) 0.0003(5)
C13 0.0379(8) 0.0321(8) 0.0383(8) -0.0032(6) -0.0015(6) 0.0058(6)
C14 0.0390(9) 0.0533(11) 0.0420(9) -0.0044(7) 0.0041(7) 0.0176(8)
C15 0.0433(9) 0.0660(12) 0.0328(8) 0.0120(8) 0.0115(7) 0.0107(8)
C16 0.0440(9) 0.0419(9) 0.0267(7) 0.0128(7) 0.0037(6) -0.0018(6)
C17 0.0318(7) 0.0263(7) 0.0240(7) 0.0061(5) -0.0009(5) 0.0022(5)

loop_
_atom_type_symbol
_atom_type_description
_atom_type_scat_dispersion_real
_atom_type_scat_dispersion_imag
_atom_type_scat_source
C C 0.0181 0.0091 'International Tables Vol C Tables 4.2.6.8 and 6.1.1.4'
H H 0.0000 0.0000 'International Tables Vol C Tables 4.2.6.8 and 6.1.1.4'
N N 0.0311 0.0180 'International Tables Vol C Tables 4.2.6.8 and 6.1.1.4'

loop_
_geom_angle_atom_site_label_1
_geom_angle_atom_site_label_2
_geom_angle_atom_site_label_3
_geom_angle
C8 N1 N2 110.57(11)
C8 N1 C7 129.36(12)
N2 N1 C7 120.03(12)
N3 N2 N1 107.45(11)
N2 N3 C9 108.41(11)
C11 N4 C17 106.63(12)
C11 N4 C10 126.47(13)
C17 N4 C10 126.90(13)
C11 N5 C12 104.06(12)
C6 C1 C2 119.09(14)
C6 C1 C7 121.34(13)
C2 C1 C7 119.56(14)
C1 C2 C3 120.01(15)
C1 C2 H2 115.8(10)
C3 C2 H2 124.1(10)
C4 C3 C2 120.65(14)
C4 C3 H3 120.6(12)
C2 C3 H3 118.8(12)
C3 C4 C5 119.56(15)
C3 C4 H4 121.5(12)
C5 C4 H4 119.0(12)
C4 C5 C6 120.22(15)
C4 C5 H5 118.9(12)
C6 C5 H5 120.9(12)
C5 C6 C1 120.47(14)
C5 C6 H6 118.9(11)
C1 C6 H6 120.7(11)
N1 C7 C1 112.61(12)
N1 C7 H7A 106.8(11)
C1 C7 H7A 110.3(11)
N1 C7 H7B 103.3(11)
C1 C7 H7B 112.0(11)
H7A C7 H7B 111.5(15)
N1 C8 C9 105.16(12)
N1 C8 H8 120.7(12)
C9 C8 H8 134.1(12)
N3 C9 C8 108.42(12)
N3 C9 C10 122.53(14)
C8 C9 C10 129.04(14)
N4 C10 C9 112.66(12)
N4 C10 H10A 102.7(11)
C9 C10 H10A 110.8(11)
N4 C10 H10B 108.6(11)
C9 C10 H10B 109.3(11)
H10A C10 H10B 112.7(16)
N5 C11 N4 114.34(13)
N5 C11 H11 126.6(10)
N4 C11 H11 119.1(10)
C13 C12 N5 130.10(13)
C13 C12 C17 119.86(14)
N5 C12 C17 110.04(12)
C14 C13 C12 117.79(15)
C14 C13 H13 120.8(11)
C12 C13 H13 121.4(11)
C13 C14 C15 121.59(16)
C13 C14 H14 118.7(12)
C15 C14 H14 119.7(12)
C16 C15 C14 121.96(15)
C16 C15 H15 116.0(13)
C14 C15 H15 122.1(13)
C15 C16 C17 116.42(15)
C15 C16 H16 123.4(12)
C17 C16 H16 120.2(12)
N4 C17 C16 132.69(14)
N4 C17 C12 104.93(12)
C16 C17 C12 122.38(14)

loop_
_geom_bond_atom_site_label_1
_geom_bond_atom_site_label_2
_geom_bond_distance
N1 C8 1.3416(18)
N1 N2 1.3420(16)
N1 C7 1.4684(18)
N2 N3 1.3163(17)
N3 C9 1.3592(18)
N4 C11 1.3585(19)
N4 C17 1.3784(18)
N4 C10 1.4638(18)
N5 C11 1.3102(19)
N5 C12 1.3927(18)
C1 C6 1.388(2)
C1 C2 1.392(2)
C1 C7 1.510(2)
C2 C3 1.393(2)
C2 H2 0.977(18)
C3 C4 1.374(3)
C3 H3 0.98(2)
C4 C5 1.387(2)
C4 H4 0.97(2)
C5 C6 1.388(2)
C5 H5 1.00(2)
C6 H6 0.992(19)
C7 H7A 1.025(19)
C7 H7B 1.01(2)
C8 C9 1.363(2)
C8 H8 0.98(2)
C9 C10 1.492(2)
C10 H10A 1.02(2)
C10 H10B 1.03(2)
C11 H11 1.011(18)
C12 C13 1.392(2)
C12 C17 1.4100(19)
C13 C14 1.378(2)
C13 H13 1.00(2)
C14 C15 1.395(3)
C14 H14 0.98(2)
C15 C16 1.379(3)
C15 H15 0.99(2)
C16 C17 1.389(2)
C16 H16 1.00(2)

loop_
_geom_hbond_atom_site_label_D
_geom_hbond_atom_site_label_H
_geom_hbond_atom_site_label_A
_geom_hbond_site_symmetry_A
_geom_hbond_distance_DH
_geom_hbond_distance_HA
_geom_hbond_distance_DA
_geom_hbond_angle_DHA
C7 H7A N5 2_655 1.025(19) 2.59(2) 3.602(2) 170.2(15)
C7 H7B N5 2_755 1.01(2) 2.66(2) 3.5076(19) 142.4(14)
C8 H8 N2 1_655 0.98(2) 2.44(2) 3.3228(18) 151.1(17)
C16 H16 N3 3_666 1.00(2) 2.69(2) 3.652(2) 161.2(16)
C15 H15 Cg3 3_666 0.99(2) 2.77(2) 3.6216(18) 143.9(16)

loop_
_geom_torsion_atom_site_label_1
_geom_torsion_atom_site_label_2
_geom_torsion_atom_site_label_3
_geom_torsion_atom_site_label_4
_geom_torsion
C8 N1 N2 N3 -0.05(15)
C7 N1 N2 N3 -178.06(12)
N1 N2 N3 C9 0.14(15)
C6 C1 C2 C3 -0.1(2)
C7 C1 C2 C3 -179.06(13)
C1 C2 C3 C4 -0.8(2)
C2 C3 C4 C5 0.8(2)
C3 C4 C5 C6 0.1(2)
C4 C5 C6 C1 -1.0(2)
C2 C1 C6 C5 1.1(2)
C7 C1 C6 C5 179.97(13)
C8 N1 C7 C1 -94.48(17)
N2 N1 C7 C1 83.11(16)
C6 C1 C7 N1 62.58(18)
C2 C1 C7 N1 -118.51(15)
N2 N1 C8 C9 -0.06(15)
C7 N1 C8 C9 177.71(13)
N2 N3 C9 C8 -0.18(16)
N2 N3 C9 C10 -179.41(12)
N1 C8 C9 N3 0.14(16)
N1 C8 C9 C10 179.30(13)
C11 N4 C10 C9 76.8(2)
C17 N4 C10 C9 -102.42(17)
N3 C9 C10 N4 74.92(19)
C8 C9 C10 N4 -104.13(18)
C12 N5 C11 N4 -0.66(17)
C17 N4 C11 N5 -0.01(18)
C10 N4 C11 N5 -179.34(13)
C11 N5 C12 C13 -178.60(15)
C11 N5 C12 C17 1.07(16)
N5 C12 C13 C14 -179.81(15)
C17 C12 C13 C14 0.5(2)
C12 C13 C14 C15 0.1(2)
C13 C14 C15 C16 -0.4(3)
C14 C15 C16 C17 0.2(2)
C11 N4 C17 C16 -179.96(15)
C10 N4 C17 C16 -0.6(2)
C11 N4 C17 C12 0.66(15)
C10 N4 C17 C12 179.99(13)
C15 C16 C17 N4 -178.83(15)
C15 C16 C17 C12 0.5(2)
C13 C12 C17 N4 178.63(13)
N5 C12 C17 N4 -1.09(15)
C13 C12 C17 C16 -0.8(2)
N5 C12 C17 C16 179.45(13)

_cod_database_fobs_code 1546647
